data_4116822
loop_
_publ_author_name
'Venkat R. Thalladi'
'Hans-Christoph Weiss'
'Dieter Bl\"aser'
'Roland Boese'
'Ashwini Nangia'
'Gautam R. Desiraju'

_publ_section_title
;
 C-H...F Interactions in the Crystal Structures of Some Fluorobenzenes
;
_journal_name_full 'Journal of the American Chemical Society'
_journal_page_first 8702
_journal_page_last 8710
_journal_paper_doi 10.1021/ja981198e
_journal_volume 120
_journal_year 1998
_chemical_compound_source Aldrich
_chemical_formula_moiety 'C6 H3 F3'
_chemical_formula_sum 'C6 H3 F3'
_chemical_formula_weight 132.08
_chemical_melting_point 267.5
_chemical_name_common 1,3,5-trifluorobenzene
_chemical_name_systematic 1,3,5-trifluorobenzene
_space_group_IT_number 15
_symmetry_cell_setting monoclinic
_symmetry_space_group_name_Hall '-I 2ya'
_symmetry_space_group_name_H-M 'I 1 2/a 1'
_atom_sites_solution_hydrogens geom
_atom_sites_solution_primary direct
_atom_sites_solution_secondary difmap
_audit_creation_method SHELXL
_cell_angle_alpha 90.00
_cell_angle_beta 95.47(2)
_cell_angle_gamma 90.00
_cell_formula_units_Z 4
_cell_length_a 6.160(2)
_cell_length_b 11.909(3)
_cell_length_c 7.504(2)
_cell_measurement_reflns_used 50
_cell_measurement_temperature 130(2)
_cell_measurement_theta_max 25
_cell_measurement_theta_min 20
_cell_volume 548.0(3)
_computing_cell_refinement 'Siemens P3-PC diffractometer program V.4.24'
_computing_data_collection 'Siemens P3-PC diffractometer program V.4.24'
_computing_data_reduction 'Siemens XDISK V.4.20.2 PC'
_computing_molecular_graphics 'SHELXL-93 (Sheldrick, 1993)'
_computing_publication_material 'SHELXL-93 (Sheldrick, 1993)'
_computing_structure_refinement 'SHELXL-93 (Sheldrick, 1993)'
_computing_structure_solution 'SHELXS-86 (Sheldrick, 1990)'
_diffrn_ambient_temperature 130(2)
_diffrn_measurement_device 'Nicolet R3m/V four circle diffractometer'
_diffrn_measurement_method 'Wyckoff scan mode'
_diffrn_radiation_monochromator graphite
_diffrn_radiation_source 'fine-focus sealed tube'
_diffrn_radiation_type MoK\a
_diffrn_radiation_wavelength 0.71073
_diffrn_reflns_av_R_equivalents 0.0459
_diffrn_reflns_av_sigmaI/netI 0.0389
_diffrn_reflns_limit_h_max 7
_diffrn_reflns_limit_h_min -1
_diffrn_reflns_limit_k_max 15
_diffrn_reflns_limit_k_min -15
_diffrn_reflns_limit_l_max 9
_diffrn_reflns_limit_l_min -9
_diffrn_reflns_number 1422
_diffrn_reflns_theta_max 27.46
_diffrn_reflns_theta_min 3.22
_diffrn_standards_decay_% 0
_diffrn_standards_interval_count 100
_diffrn_standards_number 2
_exptl_absorpt_coefficient_mu 0.165
_exptl_absorpt_correction_type none
_exptl_crystal_density_diffrn 1.601
_exptl_crystal_density_method none
_exptl_crystal_description cylindric
_exptl_crystal_F_000 264
_exptl_crystal_size_max '0.3 mm diameter'
_refine_diff_density_max 0.293
_refine_diff_density_min -0.170
_refine_diff_density_rms 0.052
_refine_ls_extinction_method none
_refine_ls_goodness_of_fit_all 1.055
_refine_ls_goodness_of_fit_obs 1.077
_refine_ls_hydrogen_treatment refall
_refine_ls_matrix_type full
_refine_ls_number_parameters 49
_refine_ls_number_reflns 628
_refine_ls_number_restraints 0
_refine_ls_restrained_S_all 1.055
_refine_ls_restrained_S_obs 1.077
_refine_ls_R_factor_all 0.0484
_refine_ls_R_factor_obs 0.0419
_refine_ls_shift/esd_max 0.000
_refine_ls_shift/esd_mean 0.000
_refine_ls_structure_factor_coef Fsqd
_refine_ls_weighting_details 'w=1/[\s^2^(Fo^2^)+(0.0558P)^2^+0.2453P] where P=(Fo^2^+2Fc^2^)/3'
_refine_ls_weighting_scheme calc
_refine_ls_wR_factor_all 0.1163
_refine_ls_wR_factor_obs 0.1092
_reflns_number_observed 538
_reflns_number_total 628
_reflns_observed_criterion >2sigma(I)
_cod_data_source_file ja981198e_4.cif
_cod_data_source_block 7
_cod_depositor_comments
;
The following automatic conversions were performed:

'_refine_ls_weighting_scheme' value 'calc
w=1/[\s^2^(Fo^2^)+(0.0558P)^2^+0.2453P] where P=(Fo^2^+2Fc^2^)/3' was
changed to 'calc'. New tag '_refine_ls_weighting_details' was
created. The value of the new tag was set to
'w=1/[\s^2^(Fo^2^)+(0.0558P)^2^+0.2453P] where P=(Fo^2^+2Fc^2^)/3'.

Automatic conversion script
Id: cif_fix_values 3143 2015-03-26 13:38:13Z robertas 
;
_cod_database_code 4116822

loop_
_symmetry_equiv_pos_as_xyz
'x, y, z'
'-x+1/2, y, -z'
'x+1/2, y+1/2, z+1/2'
'-x+1, y+1/2, -z+1/2'
'-x, -y, -z'
'x-1/2, -y, z'
'-x+1/2, -y+1/2, -z+1/2'
'x, -y+1/2, z+1/2'

loop_
_atom_site_aniso_label
_atom_site_aniso_U_11
_atom_site_aniso_U_22
_atom_site_aniso_U_33
_atom_site_aniso_U_23
_atom_site_aniso_U_13
_atom_site_aniso_U_12
F1 0.0506(8) 0.0308(7) 0.0847(10) 0.000 -0.0042(7) 0.000
F3 0.0459(6) 0.0534(7) 0.0498(6) -0.0016(4) -0.0103(4) -0.0164(4)
C1 0.0397(10) 0.0325(10) 0.0378(9) 0.000 0.0033(8) 0.000
C2 0.0325(7) 0.0425(8) 0.0321(7) 0.0038(5) -0.0013(5) 0.0032(5)
C3 0.0354(7) 0.0431(8) 0.0272(6) -0.0010(5) -0.0007(5) -0.0074(5)
C4 0.0468(11) 0.0330(10) 0.0315(9) 0.000 0.0032(8) 0.000

loop_
_atom_site_label
_atom_site_type_symbol
_atom_site_fract_x
_atom_site_fract_y
_atom_site_fract_z
_atom_site_U_iso_or_equiv
_atom_site_thermal_displace_type
_atom_site_occupancy
_atom_site_calc_flag
_atom_site_refinement_flags
F1 F 0.2500 0.52859(10) 0.0000 0.0560(5) Uani 1 d S
F3 F 0.60249(15) 0.86908(8) 0.15071(12) 0.0506(4) Uani 1 d .
C1 C 0.2500 0.6420(2) 0.0000 0.0367(5) Uani 1 d S
C2 C 0.4339(2) 0.69662(13) 0.0767(2) 0.0360(4) Uani 1 d .
H2 H 0.5572(29) 0.6579(17) 0.1229(24) 0.047(5) Uiso 1 d .
C3 C 0.4264(2) 0.81204(13) 0.0746(2) 0.0355(4) Uani 1 d .
C4 C 0.2500 0.8733(2) 0.0000 0.0371(5) Uani 1 d S
H4 H 0.2500 0.9494(26) 0.0000 0.058(8) Uiso 1 d S

loop_
_atom_type_symbol
_atom_type_description
_atom_type_scat_dispersion_real
_atom_type_scat_dispersion_imag
_atom_type_scat_source
C C 0.0033 0.0016 'International Tables Vol C Tables 4.2.6.8 and 6.1.1.4'
H H 0.0000 0.0000 'International Tables Vol C Tables 4.2.6.8 and 6.1.1.4'
F F 0.0171 0.0103 'International Tables Vol C Tables 4.2.6.8 and 6.1.1.4'

loop_
_geom_angle_atom_site_label_1
_geom_angle_atom_site_label_2
_geom_angle_atom_site_label_3
_geom_angle
_geom_angle_site_symmetry_1
_geom_angle_site_symmetry_3
F1 C1 C2 118.05(10) . .
F1 C1 C2 118.05(10) . 2
C2 C1 C2 123.9(2) . 2
C3 C2 C1 116.11(13) . .
F3 C3 C2 118.05(12) . .
F3 C3 C4 118.14(14) . .
C2 C3 C4 123.81(13) . .
C3 C4 C3 116.3(2) 2 .

loop_
_geom_bond_atom_site_label_1
_geom_bond_atom_site_label_2
_geom_bond_distance
_geom_bond_site_symmetry_2
F1 C1 1.351(2) .
F3 C3 1.3588(14) .
C1 C2 1.383(2) .
C1 C2 1.383(2) 2
C2 C3 1.375(2) .
C3 C4 1.382(2) .
C4 C3 1.382(2) 2
